data_2100962
loop_
_publ_author_name
'Prout, K.'
'Burns, K.'
'Watkin, D. J.'
'Cooper, D. G.'
'Durant, G. J.'
'Ganellin, C. R.'
'Sach, G. S.'

_publ_section_title
;
 Structures of nine histamine H~2~ antagonists related to
 <i>N</i>-cyano-<i>N</i>'-methyl-<i>N</i>''-[4-(2-pyridyl)butyl]guanidine
;
_journal_issue 3
_journal_name_full 'Acta Crystallographica Section B'
_journal_page_first 547
_journal_page_last 559
_journal_paper_doi 10.1107/S0108768193000217
_journal_volume 49
_journal_year 1993
_chemical_formula_moiety 'C12 H16 Br1 N5'
_chemical_formula_sum 'C12 H16 Br N5'
_chemical_formula_weight 310.2
_symmetry_cell_setting monoclinic
_symmetry_space_group_name_Hall '-P 2ybc'
_symmetry_space_group_name_H-M 'P 1 21/c 1'
_cell_angle_alpha 90
_cell_angle_beta 101.92(4)
_cell_angle_gamma 90
_cell_formula_units_Z 4
_cell_length_a 14.104(8)
_cell_length_b 12.678(4)
_cell_length_c 7.812(3)
_cell_volume 1366.7(11)
_diffrn_radiation_type Mo
_diffrn_radiation_wavelength 0.71069
_exptl_absorpt_coefficient_mu 3.177
_exptl_crystal_density_diffrn 1.51
_exptl_crystal_F_000 632
_cod_data_source_file ha0114.cif
_cod_data_source_block ha0114h
_cod_original_cell_volume 1366.7
_cod_original_formula_sum 'C12 H16 Br1 N5'
_cod_database_code 2100962

loop_
_atom_site_label
_atom_site_fract_x
_atom_site_fract_y
_atom_site_fract_z
_atom_site_U_iso_or_equiv
C(1) .0856(3) .2078(4) .1891(7) .0431
C(2) .0009(4) .1667(4) .2166(9) .0551
C(3) -.0696(4) .2345(5) .2422(9) .0572
C(4) -.0522(4) .3415(5) .2388(8) .0574
N(5) .0303(3) .3821(3) .2131(6) .0488
C(6) .1006(3) .3171(4) .1880(6) .0409
C(7) .1946(4) .3635(3) .1613(7) .0426
C(8) .1999(4) .4834(4) .1630(8) .0452
C(9) .2952(4) .5200(4) .1276(8) .0462
C(10) .3058(4) .6394(4) .1327(8) .0483
N(11) .3984(3) .6692(3) .0935(6) .0455
C(12) .4248(3) .7702(4) .0821(7) .0406
N(13) .5095(3) .7912(3) .0418(6) .0457
C(14) .5757(4) .7109(4) .0060(8) .0513
N(15) .3628(3) .8429(3) .1146(6) .0490
C(16) .3919(4) .9416(4) .1201(8) .0546
N(17) .4122(4) 1.0288(4) .1295(9) .0685
Br(18) .18648(4) .11594(4) .15380(8) .0532
H(1) -.009(4) .090(5) .224(8) .07(2)
H(2) -.134(4) .210(4) .255(6) .06(2)
H(3) -.101(3) .393(4) .258(6) .050(10)
H(4) .248(4) .336(4) .256(7) .05(2)
H(5) .211(4) .333(4) .053(7) .06(2)
H(6) .193(3) .509(4) .280(7) .050(10)
H(7) .140(3) .511(4) .083(6) .040(10)
H(8) .354(4) .493(4) .208(6) .050(10)
H(9) .302(4) .505(4) .006(7) .06(2)
H(10) .301(4) .663(5) .253(8) .07(2)
H(11) .252(4) .672(4) .048(7) .06(2)
H(12) .448(5) .615(5) .098(9) .10(2)
H(13) .540(4) .856(5) .009(8) .08(2)
H(14) .629(4) .749(5) -.031(7) .07(2)
H(15) .599(4) .663(4) .106(7) .06(2)
H(16) .550(3) .664(4) -.094(6) .040(10)

loop_
_geom_angle_atom_site_label_1
_geom_angle_atom_site_label_2
_geom_angle_atom_site_label_3
_geom_angle
C(2) C(1) Br(18) 119.7(4)
C(6) C(1) Br(18) 119.1(4)
C(6) C(1) C(2) 121.2(5)
C(3) C(2) C(1) 118.3(5)
H(1) C(2) C(1) 122.(4)
H(1) C(2) C(3) 120.(4)
C(4) C(3) C(2) 118.7(5)
H(2) C(3) C(2) 122.(3)
H(2) C(3) C(4) 119.(3)
N(5) C(4) C(3) 123.4(5)
H(3) C(4) C(3) 121.(3)
H(3) C(4) N(5) 115.(3)
C(6) N(5) C(4) 118.9(4)
N(5) C(6) C(1) 119.5(4)
C(7) C(6) C(1) 121.7(4)
C(7) C(6) N(5) 118.8(4)
C(8) C(7) C(6) 115.6(4)
H(4) C(7) C(6) 108.(3)
H(4) C(7) C(8) 108.(3)
H(5) C(7) C(6) 109.(3)
H(5) C(7) C(8) 112.(3)
H(5) C(7) H(4) 103.(4)
C(9) C(8) C(7) 110.6(4)
H(6) C(8) C(7) 109.(3)
H(6) C(8) C(9) 110.(3)
H(7) C(8) C(7) 108.(3)
H(7) C(8) C(9) 117.(3)
H(7) C(8) H(6) 103.(4)
C(10) C(9) C(8) 112.9(4)
H(8) C(9) C(8) 116.(3)
H(8) C(9) C(10) 105.(3)
H(9) C(9) C(8) 113.(3)
H(9) C(9) C(10) 101.(3)
H(9) C(9) H(8) 108.(4)
N(11) C(10) C(9) 109.9(4)
H(10) C(10) C(9) 108.(3)
H(10) C(10) N(11) 111.(3)
H(11) C(10) C(9) 110.(3)
H(11) C(10) N(11) 111.(3)
H(11) C(10) H(10) 108.(4)
C(12) N(11) C(10) 122.4(4)
H(12) N(11) C(10) 119.(4)
H(12) N(11) C(12) 118.(4)
N(13) C(12) N(11) 118.9(4)
N(15) C(12) N(11) 116.5(4)
N(15) C(12) N(13) 124.6(4)
C(14) N(13) C(12) 123.7(4)
H(13) N(13) C(12) 134.(4)
H(13) N(13) C(14) 101.(4)
H(14) C(14) N(13) 106.(3)
H(15) C(14) N(13) 114.(3)
H(15) C(14) H(14) 113.(4)
H(16) C(14) N(13) 115.(3)
H(16) C(14) H(14) 104.(4)
H(16) C(14) H(15) 105.(4)
C(16) N(15) C(12) 116.9(4)
N(17) C(16) N(15) 175.6(6)

loop_
_geom_bond_atom_site_label_1
_geom_bond_atom_site_label_2
_geom_bond_distance
Br(18) C(1) 1.902(5)
C(1) C(2) 1.360(7)
C(1) C(6) 1.407(7)
C(2) C(3) 1.360(8)
C(2) H(1) 0.99(6)
C(3) C(4) 1.380(8)
C(3) H(2) 0.98(5)
C(4) N(5) 1.325(7)
C(4) H(3) 0.99(5)
N(5) C(6) 1.334(6)
C(6) C(7) 1.504(7)
C(7) C(8) 1.523(6)
C(7) H(4) 1.00(5)
C(7) H(5) 1.00(5)
C(8) C(9) 1.501(7)
C(8) H(6) 1.00(5)
C(8) H(7) 1.00(5)
C(9) C(10) 1.521(7)
C(9) H(8) 0.99(5)
C(9) H(9) 0.99(5)
C(10) N(11) 1.452(6)
C(10) H(10) 1.00(6)
C(10) H(11) 1.00(5)
N(11) C(12) 1.343(6)
N(11) H(12) 0.97(7)
C(12) N(13) 1.323(6)
C(12) N(15) 1.331(6)
N(13) C(14) 1.448(7)
N(13) H(13) 0.99(7)
C(14) H(14) 0.99(6)
C(14) H(15) 0.99(5)
C(14) H(16) 0.99(5)
N(15) C(16) 1.315(7)
C(16) N(17) 1.140(7)
